data_2103925
loop_
_publ_author_name
'Gougeon, P.'
'Gall, P.'
'Halet, J.-F.'
'Gautier, R.'

_publ_section_title
;
 Structural trends and the electronic structure of the rare-earth
 oxomolybdates <i>R</i>Mo~5~O~8~ (<i>R</i> = La, Ce, Pr, Nd, Sm, Eu and
 Gd) containing chains of bioctahedral Mo~10~ clusters
;
_journal_issue 4
_journal_name_full 'Acta Crystallographica Section B'
_journal_page_first 472
_journal_page_last 478
_journal_paper_doi 10.1107/S0108768103011194
_journal_volume 59
_journal_year 2003
_chemical_formula_sum 'Mo5 O8 Pr'
_chemical_formula_weight 748.61
_chemical_name_systematic
;
 ?
;
_space_group_IT_number 14
_symmetry_cell_setting monoclinic
_symmetry_space_group_name_Hall '-P 2ybc'
_symmetry_space_group_name_H-M 'P 1 21/c 1'
_atom_sites_solution_hydrogens geom
_atom_sites_solution_primary direct
_atom_sites_solution_secondary difmap
_audit_creation_method SHELXL-97
_cell_angle_alpha 90.00
_cell_angle_beta 109.3293(7)
_cell_angle_gamma 90.00
_cell_formula_units_Z 4
_cell_length_a 7.56620(10)
_cell_length_b 9.05690(10)
_cell_length_c 9.91750(10)
_cell_measurement_reflns_used 11309
_cell_measurement_temperature 293(2)
_cell_measurement_theta_max 37.78
_cell_measurement_theta_min 1.00
_cell_volume 641.301(13)
_computing_cell_refinement COLLECT
_computing_data_collection 'COLLECT (Nonius, 1998)'
_computing_data_reduction 'DENZO and SCALEPACK (Otwinowski & Minor, 1997)'
_computing_molecular_graphics 'DIAMOND(Bergerhoff, 1996)'
_computing_publication_material 'SHELXL-97 (Sheldrick, 1997)'
_computing_structure_refinement 'SHELXL-97 (Sheldrick, 1997)'
_computing_structure_solution 'SHELXS97 (Sheldrick, 1997)'
_diffrn_ambient_temperature 293(2)
_diffrn_measured_fraction_theta_full 0.992
_diffrn_measured_fraction_theta_max 0.992
_diffrn_measurement_device_type 'Nonius KappaCCD'
_diffrn_measurement_method '\f scans (\k = 0) + additional \w scans'
_diffrn_radiation_monochromator graphite
_diffrn_radiation_source 'fine-focus sealed tube'
_diffrn_radiation_type MoK\a
_diffrn_radiation_wavelength 0.71070
_diffrn_reflns_av_R_equivalents 0.0912
_diffrn_reflns_av_sigmaI/netI 0.0566
_diffrn_reflns_limit_h_max 12
_diffrn_reflns_limit_h_min -12
_diffrn_reflns_limit_k_max 15
_diffrn_reflns_limit_k_min -15
_diffrn_reflns_limit_l_max 16
_diffrn_reflns_limit_l_min -16
_diffrn_reflns_number 14762
_diffrn_reflns_theta_full 37.78
_diffrn_reflns_theta_max 37.78
_diffrn_reflns_theta_min 2.85
_exptl_absorpt_coefficient_mu 16.941
_exptl_absorpt_correction_T_max 0.5238
_exptl_absorpt_correction_T_min 0.0903
_exptl_absorpt_correction_type gaussian
_exptl_absorpt_process_details
;
'(Coppens, P., Leiserowitz, L. & Rabinovich, D. 1965)'
;
_exptl_crystal_colour black
_exptl_crystal_density_diffrn 7.754
_exptl_crystal_density_method 'not measured'
_exptl_crystal_description 'irregular plate'
_exptl_crystal_F_000 1332
_exptl_crystal_size_max 0.24
_exptl_crystal_size_mid 0.11
_exptl_crystal_size_min 0.04
_refine_diff_density_max 2.452
_refine_diff_density_min -3.319
_refine_ls_extinction_coef 0.0874(12)
_refine_ls_extinction_expression Fc^*^=kFc[1+0.001xFc^2^\l^3^/sin(2\q)]^-1/4^
_refine_ls_extinction_method SHELXL
_refine_ls_goodness_of_fit_ref 1.187
_refine_ls_hydrogen_treatment mixed
_refine_ls_matrix_type full
_refine_ls_number_parameters 128
_refine_ls_number_reflns 3411
_refine_ls_number_restraints 0
_refine_ls_restrained_S_all 1.187
_refine_ls_R_factor_all 0.0293
_refine_ls_R_factor_gt 0.0286
_refine_ls_shift/su_max 0.002
_refine_ls_shift/su_mean 0.000
_refine_ls_structure_factor_coef Fsqd
_refine_ls_weighting_details 'calc w=1/[\s^2^(Fo^2^)+(0.0145P)^2^+1.9220P] where P=(Fo^2^+2Fc^2^)/3'
_refine_ls_weighting_scheme calc
_refine_ls_wR_factor_gt 0.0691
_refine_ls_wR_factor_ref 0.0696
_reflns_number_gt 3329
_reflns_number_total 3411
_reflns_threshold_expression >2sigma(I)
_cod_data_source_file na5000.cif
_cod_data_source_block PrMo5O8
_cod_depositor_comments
;
The following automatic conversions were performed:
'_symmetry_cell_setting' value 'Monoclinic' changed to 'monoclinic'
according to '/home/saulius/struct/CIF-dictionaries/cif_core.dic'
dictionary named 'cif_core.dic' version 2.4.1 from 2010-06-29.

Automatic conversion script
Id: cif_fix_enum 1527 2010-12-29 10:47:43Z saulius 

The following automatic conversions were performed:

'_symmetry_cell_setting' value 'Monoclinic' changed to 'monoclinic'
according to /home/saulius/struct/CIF-dictionaries/cif_core.dic
dictionary named 'cif_core.dic' version 2.4.1 from 2010-06-29.

Automatic conversion script
Id: cif_fix_values 1715 2011-07-08 13:25:40Z adriana 
;
_cod_original_sg_symbol_H-M P21/c
_cod_original_formula_sum 'Pr Mo5 O8'
_cod_database_code 2103925

loop_
_symmetry_equiv_pos_as_xyz
'x, y, z'
'-x, y+1/2, -z+1/2'
'-x, -y, -z'
'x, -y-1/2, z-1/2'

loop_
_atom_site_label
_atom_site_fract_x
_atom_site_fract_y
_atom_site_fract_z
_atom_site_U_iso_or_equiv
_atom_site_adp_type
_atom_site_calc_flag
_atom_site_occupancy
_atom_site_type_symbol
Pr 0.26407(2) 0.504028(15) 0.536858(16) 0.00703(6) Uani d 1 Pr
Mo1 0.60429(3) -0.11548(2) 0.48668(2) 0.00438(6) Uani d 1 Mo
Mo2 0.38377(3) -0.11796(2) 0.67725(2) 0.00447(6) Uani d 1 Mo
Mo3 0.17258(3) -0.12700(2) 0.38258(2) 0.00375(6) Uani d 1 Mo
Mo4 0.80778(3) -0.12994(2) 0.29783(2) 0.00364(6) Uani d 1 Mo
Mo5 -0.00233(3) -0.12309(2) 0.58646(2) 0.00375(6) Uani d 1 Mo
O1 0.3989(3) 0.00591(19) 0.8497(2) 0.0059(3) Uani d 1 O
O2 -0.0014(3) -0.2214(2) 0.9331(2) 0.0057(3) Uani d 1 O
O3 -0.0146(3) 0.00289(19) 0.2304(2) 0.0051(3) Uani d 1 O
O4 0.3909(3) -0.2466(2) 0.0128(2) 0.0062(3) Uani d 1 O
O5 0.7947(3) -0.2413(2) 0.1138(2) 0.0063(3) Uani d 1 O
O6 0.2003(3) -0.2393(2) 0.2087(2) 0.0071(3) Uani d 1 O
O7 0.6063(3) -0.2341(2) 0.8299(2) 0.0059(3) Uani d 1 O
O8 0.3831(3) -0.0066(2) 0.3275(2) 0.0055(3) Uani d 1 O

loop_
_atom_site_aniso_label
_atom_site_aniso_U_11
_atom_site_aniso_U_22
_atom_site_aniso_U_33
_atom_site_aniso_U_12
_atom_site_aniso_U_13
_atom_site_aniso_U_23
Pr 0.00619(8) 0.00675(8) 0.00800(8) -0.00036(4) 0.00215(5) 0.00049(4)
Mo1 0.00409(10) 0.00307(10) 0.00532(10) 0.00013(5) 0.00065(7) -0.00010(5)
Mo2 0.00444(10) 0.00380(10) 0.00452(10) -0.00041(6) 0.00060(7) 0.00059(6)
Mo3 0.00380(10) 0.00336(9) 0.00415(10) 0.00010(5) 0.00141(7) -0.00021(6)
Mo4 0.00361(10) 0.00325(9) 0.00412(10) -0.00024(5) 0.00137(7) -0.00031(6)
Mo5 0.00379(10) 0.00313(10) 0.00425(10) -0.00006(5) 0.00123(7) 0.00023(5)
O1 0.0068(8) 0.0053(8) 0.0046(8) 0.0018(5) 0.0006(6) 0.0001(5)
O2 0.0066(8) 0.0042(7) 0.0062(7) -0.0006(5) 0.0021(6) -0.0005(6)
O3 0.0052(8) 0.0043(7) 0.0056(8) -0.0001(5) 0.0017(6) 0.0006(5)
O4 0.0056(8) 0.0058(8) 0.0079(8) -0.0008(5) 0.0030(6) -0.0017(6)
O5 0.0059(8) 0.0058(7) 0.0074(8) 0.0001(6) 0.0023(6) -0.0018(6)
O6 0.0055(8) 0.0078(8) 0.0075(8) -0.0002(6) 0.0014(6) -0.0035(6)
O7 0.0056(8) 0.0057(7) 0.0064(7) 0.0019(6) 0.0020(6) 0.0016(6)
O8 0.0038(8) 0.0065(8) 0.0067(8) -0.0013(5) 0.0023(6) 0.0011(5)

loop_
_atom_type_symbol
_atom_type_description
_atom_type_scat_dispersion_real
_atom_type_scat_dispersion_imag
_atom_type_scat_source
Pr Pr -0.2180 2.8214 'International Tables Vol C Tables 4.2.6.8 and 6.1.1.4'
Mo Mo -1.6832 0.6857 'International Tables Vol C Tables 4.2.6.8 and 6.1.1.4'
O O 0.0106 0.0060 'International Tables Vol C Tables 4.2.6.8 and 6.1.1.4'

loop_
_geom_angle_atom_site_label_1
_geom_angle_atom_site_label_2
_geom_angle_atom_site_label_3
_geom_angle_site_symmetry_1
_geom_angle_site_symmetry_3
_geom_angle
O1 Pr O1 4_565 2_656 72.99(8)
O1 Pr O4 4_565 4_566 71.11(6)

loop_
_geom_bond_atom_site_label_1
_geom_bond_atom_site_label_2
_geom_bond_site_symmetry_2
_geom_bond_distance
Pr O1 4_565 2.397(2)
Pr O1 2_656 2.423(2)
Pr O4 4_566 2.440(2)
Pr O7 2_656 2.550(2)
Pr O5 2_655 2.632(2)
Pr O3 2 2.697(2)
Pr O8 4_566 2.721(2)
Pr O2 4_565 2.757(2)
Pr O6 4_566 2.868(2)
Pr O2 2_556 2.933(2)
Pr Mo2 2_656 3.3702(3)
Pr Mo4 2_655 3.4045(3)
Mo1 O5 4_556 2.036(2)
Mo1 O7 4 2.071(2)
Mo1 O8 3_656 2.124(2)
Mo1 O4 4_556 2.124(2)
Mo1 O8 . 2.125(2)
Mo1 Mo1 3_656 2.6855(4)
Mo1 Mo2 3_656 2.6867(3)
Mo1 Mo4 . 2.7937(3)
Mo1 Mo5 1_655 2.8094(3)
Mo1 Mo3 3_656 2.8116(3)
Mo1 Mo2 . 2.9058(3)
Mo1 Mo3 . 3.0845(3)
Mo2 O6 4_556 1.996(2)
Mo2 O1 . 2.017(2)
Mo2 O4 4_556 2.056(2)
Mo2 O8 3_656 2.108(2)
Mo2 O7 . 2.1321(19)
Mo2 Mo1 3_656 2.6867(3)
Mo2 Mo4 3_656 2.7275(3)
Mo2 Mo5 . 2.7579(3)
Mo2 Mo3 . 2.8300(3)
Mo2 Pr 2_646 3.3702(3)
Mo3 O3 . 2.062(2)
Mo3 O6 . 2.0715(19)
Mo3 O4 4_556 2.072(2)
Mo3 O2 4 2.075(2)
Mo3 O8 . 2.144(2)
Mo3 Mo4 1_455 2.6057(3)
Mo3 Mo5 3_556 2.6731(3)
Mo3 Mo5 . 2.7591(3)
Mo3 Mo1 3_656 2.8116(3)
Mo3 Pr 1_545 3.6451(3)
Mo4 O5 . 2.058(2)
Mo4 O7 4 2.065(2)
Mo4 O3 1_655 2.073(2)
Mo4 O1 3_656 2.082(2)
Mo4 O2 4_655 2.101(2)
Mo4 Mo3 1_655 2.6057(3)
Mo4 Mo2 3_656 2.7275(3)
Mo4 Mo5 1_655 2.7458(3)
Mo4 Mo5 3_656 2.7599(3)
Mo4 Pr 2_645 3.4045(3)
Mo5 O6 4_556 2.035(2)
Mo5 O5 4_456 2.054(2)
Mo5 O2 4 2.074(2)
Mo5 O3 3_556 2.085(2)
Mo5 Mo3 3_556 2.6731(3)
Mo5 Mo4 1_455 2.7458(3)
Mo5 Mo4 3_656 2.7599(3)
Mo5 Mo1 1_455 2.8094(3)
Mo5 Mo5 3_556 2.8201(4)
